data_7011775
loop_
_publ_author_name
'Fujiwara, Masahiro'
'Kato, Reizo'

_publ_section_title
;
 Unique structural and physical properties of Ni(dmit)2 anion radical
 salts characterized by short Te???S contacts (dmit =
 1,3-dithiole-2-thione-4,5-dithiolate)
;
_journal_issue 19
_journal_name_full 'Journal of the Chemical Society, Dalton Transactions'
_journal_page_first 3763
_journal_paper_doi 10.1039/b203834j
_journal_year 2002
_chemical_formula_sum 'C24 H15 Ni3 O S30 Te'
_chemical_formula_weight 1584.88
_space_group_IT_number 14
_symmetry_cell_setting monoclinic
_symmetry_Int_Tables_number 14
_symmetry_space_group_name_Hall '-P 2yn'
_symmetry_space_group_name_H-M 'P 1 21/n 1'
_audit_creation_date 'Thu Jul 11 11:58:30 2002'
_audit_creation_method 'by teXsan'
_cell_angle_alpha 90
_cell_angle_beta 90.2(1)
_cell_angle_gamma 90
_cell_formula_units_Z 4
_cell_length_a 38.01(2)
_cell_length_b 11.955(2)
_cell_length_c 11.173(2)
_cell_measurement_temperature 293.2
_cell_volume 5077(3)
_computing_data_reduction 'teXsan Ver. 1.11'
_computing_publication_material 'teXsan Ver. 1.11'
_computing_structure_refinement 'teXsan Ver. 1.10'
_computing_structure_solution SIR97
_diffrn_measured_fraction_theta_full 0.5449
_diffrn_measured_fraction_theta_max 0.5449
_diffrn_radiation_type 'Mo K\a'
_diffrn_radiation_wavelength 0.7107
_diffrn_reflns_limit_h_max 50
_diffrn_reflns_limit_h_min -50
_diffrn_reflns_limit_k_max 11
_diffrn_reflns_limit_k_min 0
_diffrn_reflns_limit_l_max 0
_diffrn_reflns_limit_l_min -12
_diffrn_reflns_number 7192
_diffrn_reflns_theta_full 28.27
_diffrn_reflns_theta_max 28.27
_exptl_absorpt_coefficient_mu 2.926
_exptl_absorpt_correction_T_max 0.929
_exptl_absorpt_correction_T_min 0.805
_exptl_absorpt_correction_type refdelf
_exptl_absorpt_process_details '(Walker & Stuart, 1983)'
_exptl_crystal_colour black
_exptl_crystal_density_diffrn 2.073
_exptl_crystal_density_method 'not measured'
_exptl_crystal_description plate
_exptl_crystal_size_max 0.800
_exptl_crystal_size_mid 0.200
_exptl_crystal_size_min 0.025
_refine_diff_density_max 1.15
_refine_diff_density_min -0.56
_refine_ls_extinction_method none
_refine_ls_goodness_of_fit_ref 1.145
_refine_ls_hydrogen_treatment noref
_refine_ls_number_parameters 415
_refine_ls_number_reflns 3163
_refine_ls_R_factor_gt 0.0409
_refine_ls_shift/su_max 0.0128
_refine_ls_structure_factor_coef F
_refine_ls_weighting_details 'w = 1/[\s^2^(Fo) + 0.00090|Fo|^2^]'
_refine_ls_weighting_scheme calc
_refine_ls_wR_factor_ref 0.0490
_reflns_number_gt 3163
_reflns_number_total 6854
_reflns_threshold_expression F^2^>3.0\s(F^2^)
_cod_data_source_file b203834j.txt
_cod_data_source_block Me3Te[Ni(dmit)2]3acetone
_cod_original_formula_sum 'C24 H15 O Ni3 S30 Te '
_cod_database_code 7011775

loop_
_symmetry_equiv_pos_as_xyz
x,y,z
1/2-x,1/2+y,1/2-z
-x,-y,-z
1/2+x,1/2-y,1/2+z

loop_
_atom_site_label
_atom_site_type_symbol
_atom_site_fract_x
_atom_site_fract_y
_atom_site_fract_z
_atom_site_U_iso_or_equiv
_atom_site_adp_type
_atom_site_occupancy
_atom_site_calc_flag
_atom_site_refinement_flags
_atom_site_disorder_assembly
_atom_site_disorder_group
Te(1) Te 0.25000(2) 0.10737(6) 0.15001(9) 0.0501(3) Uani 1.00 d . . .
Ni(1) Ni 0.0000 0.0000 0.0000 0.0353(8) Uani 1.00 d S . .
Ni(2) Ni -0.02675(3) 0.30779(9) -0.0003(1) 0.0317(5) Uani 1.00 d . . .
Ni(3) Ni 0.02675(3) 0.19218(9) 0.5000(1) 0.0316(5) Uani 1.00 d . . .
Ni(4) Ni 0.0000 0.5000 0.5000 0.0343(7) Uani 1.00 d S . .
S(1) S 0.03524(6) 0.0770(2) 0.1297(3) 0.040(1) Uani 1.00 d . . .
S(2) S 0.04102(6) -0.0158(2) -0.1342(3) 0.039(1) Uani 1.00 d . . .
S(3) S 0.11210(7) 0.1464(2) 0.1087(3) 0.044(1) Uani 1.00 d . . .
S(4) S 0.11775(6) 0.0549(2) -0.1321(3) 0.043(1) Uani 1.00 d . . .
S(5) S 0.17932(7) 0.1725(3) -0.0290(4) 0.066(1) Uani 1.00 d . . .
S(6) S 0.00678(6) 0.3888(2) 0.1293(3) 0.0374(10) Uani 1.00 d . . .
S(7) S 0.01497(6) 0.2938(2) -0.1299(3) 0.038(1) Uani 1.00 d . . .
S(8) S -0.06845(6) 0.3204(2) 0.1308(3) 0.039(1) Uani 1.00 d . . .
S(9) S -0.06052(6) 0.2312(2) -0.1332(3) 0.039(1) Uani 1.00 d . . .
S(10) S 0.08353(6) 0.4556(2) 0.1202(3) 0.043(1) Uani 1.00 d . . .
S(11) S 0.09133(6) 0.3650(2) -0.1221(3) 0.040(1) Uani 1.00 d . . .
S(12) S -0.14502(6) 0.2491(2) 0.1205(3) 0.046(1) Uani 1.00 d . . .
S(13) S -0.13761(7) 0.1667(2) -0.1243(3) 0.047(1) Uani 1.00 d . . .
S(14) S 0.15304(7) 0.4690(3) -0.0020(4) 0.063(1) Uani 1.00 d . . .
S(15) S -0.20665(7) 0.1465(3) -0.0022(4) 0.074(1) Uani 1.00 d . . .
S(16) S 0.06846(6) 0.1797(2) 0.6307(3) 0.039(1) Uani 1.00 d . . .
S(17) S 0.06063(6) 0.2691(2) 0.3669(3) 0.038(1) Uani 1.00 d . . .
S(18) S -0.00685(6) 0.1107(2) 0.6294(3) 0.0376(10) Uani 1.00 d . . .
S(19) S -0.01504(6) 0.2063(2) 0.3698(3) 0.038(1) Uani 1.00 d . . .
S(20) S 0.14494(6) 0.2513(2) 0.6210(3) 0.046(1) Uani 1.00 d . . .
S(21) S 0.13759(6) 0.3330(2) 0.3758(3) 0.048(1) Uani 1.00 d . . .
S(22) S -0.08367(6) 0.0448(2) 0.6199(3) 0.044(1) Uani 1.00 d . . .
S(23) S -0.09136(6) 0.1350(2) 0.3776(3) 0.040(1) Uani 1.00 d . . .
S(24) S 0.20657(7) 0.3535(3) 0.4980(4) 0.074(2) Uani 1.00 d . . .
S(25) S -0.15301(7) 0.0313(3) 0.4979(4) 0.064(1) Uani 1.00 d . . .
S(26) S 0.04105(6) 0.4839(2) 0.6338(3) 0.040(1) Uani 1.00 d . . .
S(27) S 0.03525(6) 0.5767(2) 0.3706(3) 0.040(1) Uani 1.00 d . . .
S(28) S 0.11765(6) 0.5551(2) 0.6321(3) 0.044(1) Uani 1.00 d . . .
S(29) S 0.11207(7) 0.6460(2) 0.3915(3) 0.044(1) Uani 1.00 d . . .
S(30) S 0.17938(7) 0.6727(3) 0.5294(4) 0.064(1) Uani 1.00 d . . .
O(1) O 0.2501(4) -0.0048(10) 0.517(2) 0.142(8) Uani 1.00 d . . .
C(1) C 0.0743(2) 0.0828(7) 0.049(1) 0.032(2) Uiso 1.00 d . . .
C(2) C 0.0766(2) 0.0430(8) -0.062(1) 0.035(2) Uiso 1.00 d . . .
C(3) C 0.1387(2) 0.1260(8) -0.015(1) 0.044(3) Uiso 1.00 d . . .
C(4) C 0.0462(2) 0.3962(7) 0.059(1) 0.034(2) Uiso 1.00 d . . .
C(5) C 0.0499(2) 0.3523(7) -0.058(1) 0.031(2) Uiso 1.00 d . . .
C(6) C -0.1033(2) 0.2640(8) 0.057(1) 0.036(2) Uiso 1.00 d . . .
C(7) C -0.0998(2) 0.2241(7) -0.057(1) 0.036(3) Uiso 1.00 d . . .
C(8) C 0.1114(2) 0.4316(7) -0.001(1) 0.036(3) Uiso 1.00 d . . .
C(9) C -0.1653(2) 0.1849(8) 0.000(1) 0.042(3) Uiso 1.00 d . . .
C(10) C 0.1034(2) 0.2367(8) 0.556(1) 0.037(3) Uiso 1.00 d . . .
C(11) C 0.0997(2) 0.2755(7) 0.440(1) 0.036(2) Uiso 1.00 d . . .
C(12) C -0.0460(2) 0.1051(8) 0.557(1) 0.037(2) Uiso 1.00 d . . .
C(13) C -0.0497(2) 0.1477(7) 0.442(1) 0.031(2) Uiso 1.00 d . . .
C(14) C 0.1653(2) 0.3138(8) 0.497(1) 0.044(3) Uiso 1.00 d . . .
C(15) C -0.1116(2) 0.0690(7) 0.499(1) 0.039(3) Uiso 1.00 d . . .
C(16) C 0.0761(2) 0.5439(8) 0.562(1) 0.037(2) Uiso 1.00 d . . .
C(17) C 0.0744(2) 0.5837(7) 0.451(1) 0.034(2) Uiso 1.00 d . . .
C(18) C 0.1385(2) 0.6252(8) 0.518(1) 0.044(3) Uiso 1.00 d . . .
C(19) C 0.2083(3) 0.072(1) 0.270(2) 0.083(4) Uiso 1.00 d . . .
C(20) C 0.2497(4) 0.279(1) 0.173(2) 0.096(5) Uiso 1.00 d . . .
C(21) C 0.2916(3) 0.073(1) 0.271(2) 0.080(4) Uiso 1.00 d . . .
C(22) C 0.2497(4) -0.016(1) 0.622(2) 0.089(5) Uiso 1.00 d . . .
C(23) C 0.2499(6) -0.120(2) 0.675(2) 0.159(7) Uiso 1.00 d . . .
C(24) C 0.2497(7) 0.077(2) 0.707(3) 0.206(10) Uiso 1.00 d . . .
H(1) H 0.2043 -0.0043 0.2734 0.0910 Uiso 1.00 calc . . .
H(2) H 0.1882 0.1124 0.2470 0.0910 Uiso 1.00 calc . . .
H(3) H 0.2155 0.0983 0.3495 0.0910 Uiso 1.00 calc . . .
H(4) H 0.2330 0.3115 0.1222 0.1115 Uiso 1.00 calc . . .
H(5) H 0.2457 0.2965 0.2533 0.1115 Uiso 1.00 calc . . .
H(6) H 0.2729 0.3072 0.1507 0.1115 Uiso 1.00 calc . . .
H(7) H 0.2857 0.0989 0.3458 0.0884 Uiso 1.00 calc . . .
H(8) H 0.3122 0.1120 0.2414 0.0884 Uiso 1.00 calc . . .
H(9) H 0.2961 -0.0043 0.2695 0.0884 Uiso 1.00 calc . . .
H(10) H 0.2704 -0.1627 0.6539 0.1705 Uiso 1.00 calc . . .
H(11) H 0.2495 -0.1246 0.7657 0.1705 Uiso 1.00 calc . . .
H(12) H 0.2296 -0.1657 0.6525 0.1705 Uiso 1.00 calc . . .
H(13) H 0.2490 0.0504 0.7984 0.2836 Uiso 1.00 calc . . .
H(14) H 0.2699 0.1229 0.7080 0.2836 Uiso 1.00 calc . . .
H(15) H 0.2291 0.1250 0.7068 0.2836 Uiso 1.00 calc . . .

loop_
_atom_site_aniso_label
_atom_site_aniso_U_11
_atom_site_aniso_U_22
_atom_site_aniso_U_33
_atom_site_aniso_U_12
_atom_site_aniso_U_13
_atom_site_aniso_U_23
Te(1) 0.0485(4) 0.0592(5) 0.0425(9) 0.0002(4) -0.0020(3) 0.0011(5)
Ni(1) 0.040(1) 0.042(1) 0.024(2) -0.0009(7) -0.0030(9) 0.000(1)
Ni(2) 0.0321(7) 0.0392(7) 0.024(1) -0.0002(5) -0.0008(5) -0.0002(7)
Ni(3) 0.0316(7) 0.0384(7) 0.025(1) 0.0000(5) -0.0028(5) 0.0003(7)
Ni(4) 0.041(1) 0.040(1) 0.023(2) -0.0012(7) -0.0014(9) 0.0012(10)
S(1) 0.044(2) 0.049(2) 0.027(3) -0.005(1) 0.000(1) -0.006(1)
S(2) 0.040(2) 0.052(2) 0.026(3) 0.000(1) -0.001(1) -0.006(1)
S(3) 0.043(2) 0.052(2) 0.039(4) -0.004(1) -0.009(1) -0.001(2)
S(4) 0.042(2) 0.052(2) 0.034(4) 0.003(1) -0.001(1) 0.000(2)
S(5) 0.041(2) 0.088(2) 0.069(4) -0.006(1) -0.009(2) 0.009(2)
S(6) 0.038(1) 0.051(2) 0.023(3) -0.002(1) 0.000(1) -0.006(2)
S(7) 0.033(1) 0.050(2) 0.030(3) -0.0029(10) 0.000(1) -0.006(1)
S(8) 0.036(2) 0.053(2) 0.028(3) -0.003(1) 0.002(1) -0.004(2)
S(9) 0.036(2) 0.051(2) 0.029(3) -0.004(1) 0.001(1) -0.004(1)
S(10) 0.040(2) 0.048(2) 0.041(4) -0.006(1) -0.009(1) -0.001(2)
S(11) 0.035(1) 0.053(2) 0.033(3) -0.002(1) 0.003(1) 0.001(1)
S(12) 0.035(2) 0.057(2) 0.047(4) -0.002(1) 0.004(1) -0.003(2)
S(13) 0.040(2) 0.060(2) 0.041(4) -0.010(1) -0.006(1) -0.006(2)
S(14) 0.039(2) 0.077(2) 0.073(4) -0.014(1) -0.009(2) -0.001(2)
S(15) 0.036(2) 0.111(3) 0.073(5) -0.017(1) -0.001(2) -0.008(2)
S(16) 0.036(1) 0.052(2) 0.030(3) -0.001(1) -0.004(1) 0.007(2)
S(17) 0.039(2) 0.052(2) 0.023(3) -0.004(1) -0.005(1) 0.005(1)
S(18) 0.038(1) 0.050(2) 0.025(3) -0.002(1) -0.003(1) 0.006(2)
S(19) 0.034(1) 0.053(2) 0.027(3) -0.002(1) -0.002(1) 0.007(1)
S(20) 0.035(2) 0.062(2) 0.039(3) -0.003(1) -0.008(1) 0.004(2)
S(21) 0.036(2) 0.061(2) 0.045(4) -0.010(1) 0.003(1) 0.006(2)
S(22) 0.040(2) 0.053(2) 0.038(3) -0.007(1) 0.004(1) 0.004(2)
S(23) 0.036(1) 0.053(2) 0.032(3) -0.001(1) -0.007(1) 0.000(1)
S(24) 0.035(2) 0.111(3) 0.077(5) -0.017(1) -0.004(2) 0.010(2)
S(25) 0.037(2) 0.085(2) 0.069(4) -0.011(1) 0.000(1) 0.005(2)
S(26) 0.042(2) 0.049(2) 0.027(3) 0.000(1) -0.003(1) 0.006(2)
S(27) 0.045(2) 0.049(2) 0.027(3) -0.005(1) -0.003(1) 0.006(1)
S(28) 0.040(2) 0.055(2) 0.036(4) 0.003(1) -0.002(1) 0.000(2)
S(29) 0.046(2) 0.052(2) 0.034(4) -0.004(1) 0.004(1) 0.003(2)
S(30) 0.042(2) 0.090(2) 0.059(4) -0.009(1) 0.005(1) -0.010(2)
O(1) 0.18(1) 0.14(1) 0.11(2) 0.003(8) 0.00(1) 0.04(1)

loop_
_atom_type_symbol
_atom_type_description
_atom_type_scat_dispersion_real
_atom_type_scat_dispersion_imag
_atom_type_scat_source
S S 0.125 0.123
;International Tables for Crystallography
(1992, Vol. C, Tables 4.2.6.8 and 6.1.1.1)
;
C C 0.003 0.002
;International Tables for Crystallography
(1992, Vol. C, Tables 4.2.6.8 and 6.1.1.1)
;
Ni Ni 0.339 1.112
;International Tables for Crystallography
(1992, Vol. C, Tables 4.2.6.8 and 6.1.1.1)
;
Te Te -0.531 1.675
;International Tables for Crystallography
(1992, Vol. C, Tables 4.2.6.8 and 6.1.1.1)
;
H H 0.000 0.000
;International Tables for Crystallography
(1992, Vol. C, Table 6.1.1.2)
;
O O 0.011 0.006
;International Tables for Crystallography
(1992, Vol. C, Tables 4.2.6.8 and 6.1.1.1)
;

loop_
_geom_angle_atom_site_label_1
_geom_angle_atom_site_label_2
_geom_angle_atom_site_label_3
_geom_angle
_geom_angle_site_symmetry_1
_geom_angle_site_symmetry_2
_geom_angle_site_symmetry_3
_geom_angle_publ_flag
C(19) Te(1) C(20) 96.5(6) . . . yes
C(19) Te(1) C(21) 96.7(6) . . . yes
C(20) Te(1) C(21) 96.7(6) . . . yes
S(1) Ni(1) S(1) 180.0 . . 3_555 yes
S(1) Ni(1) S(2) 93.1(1) . . . yes
S(1) Ni(1) S(2) 86.9(1) . . 3_555 yes
S(1) Ni(1) S(2) 86.9(1) 3_555 . . yes
S(1) Ni(1) S(2) 93.1(1) 3_555 . 3_555 yes
S(2) Ni(1) S(2) 180.0 . . 3_555 yes
S(6) Ni(2) S(7) 92.9(1) . . . yes
S(6) Ni(2) S(8) 87.0(1) . . . yes
S(6) Ni(2) S(9) 178.3(1) . . . yes
S(7) Ni(2) S(8) 179.4(1) . . . yes
S(7) Ni(2) S(9) 86.7(1) . . . yes
S(8) Ni(2) S(9) 93.4(1) . . . yes
S(16) Ni(3) S(17) 93.2(1) . . . yes
S(16) Ni(3) S(18) 87.2(1) . . . yes
S(16) Ni(3) S(19) 179.4(1) . . . yes
S(17) Ni(3) S(18) 178.2(1) . . . yes
S(17) Ni(3) S(19) 86.7(1) . . . yes
S(18) Ni(3) S(19) 92.9(1) . . . yes
S(26) Ni(4) S(26) 180.0 . . 3_566 yes
S(26) Ni(4) S(27) 93.0(1) . . . yes
S(26) Ni(4) S(27) 87.0(1) . . 3_566 yes
S(26) Ni(4) S(27) 87.0(1) 3_566 . . yes
S(26) Ni(4) S(27) 93.0(1) 3_566 . 3_566 yes
S(27) Ni(4) S(27) 180.0 . . 3_566 yes
Ni(1) S(1) C(1) 101.2(4) . . . yes
Ni(1) S(2) C(2) 101.9(4) . . . yes
C(1) S(3) C(3) 96.5(6) . . . yes
C(2) S(4) C(3) 96.3(5) . . . yes
Ni(2) S(6) C(4) 103.5(4) . . . yes
Ni(2) S(7) C(5) 103.0(4) . . . yes
Ni(2) S(8) C(6) 102.6(4) . . . yes
Ni(2) S(9) C(7) 101.4(4) . . . yes
C(4) S(10) C(8) 97.2(5) . . . yes
C(5) S(11) C(8) 96.5(5) . . . yes
C(6) S(12) C(9) 97.6(6) . . . yes
C(7) S(13) C(9) 96.1(6) . . . yes
Ni(3) S(16) C(10) 102.3(4) . . . yes
Ni(3) S(17) C(11) 102.3(4) . . . yes
Ni(3) S(18) C(12) 102.5(4) . . . yes
Ni(3) S(19) C(13) 102.7(4) . . . yes
C(10) S(20) C(14) 96.7(6) . . . yes
C(11) S(21) C(14) 97.3(6) . . . yes
C(12) S(22) C(15) 96.8(5) . . . yes
C(13) S(23) C(15) 97.1(5) . . . yes
Ni(4) S(26) C(16) 101.5(4) . . . yes
Ni(4) S(27) C(17) 101.7(4) . . . yes
C(16) S(28) C(18) 97.0(6) . . . yes
C(17) S(29) C(18) 95.7(6) . . . yes
S(1) C(1) S(3) 121.1(7) . . . yes
S(1) C(1) C(2) 122.0(7) . . . yes
S(3) C(1) C(2) 116.9(7) . . . yes
S(2) C(2) S(4) 121.5(7) . . . yes
S(2) C(2) C(1) 121.8(7) . . . yes
S(4) C(2) C(1) 116.7(7) . . . yes
S(3) C(3) S(4) 113.6(5) . . . yes
S(3) C(3) S(5) 125.1(8) . . . yes
S(4) C(3) S(5) 121.3(8) . . . yes
S(6) C(4) S(10) 124.3(7) . . . yes
S(6) C(4) C(5) 120.0(7) . . . yes
S(10) C(4) C(5) 115.7(7) . . . yes
S(7) C(5) S(11) 123.0(7) . . . yes
S(7) C(5) C(4) 120.6(7) . . . yes
S(11) C(5) C(4) 116.3(7) . . . yes
S(8) C(6) S(12) 123.6(8) . . . yes
S(8) C(6) C(7) 120.8(7) . . . yes
S(12) C(6) C(7) 115.6(7) . . . yes
S(9) C(7) S(13) 121.3(8) . . . yes
S(9) C(7) C(6) 121.9(7) . . . yes
S(13) C(7) C(6) 116.8(7) . . . yes
S(10) C(8) S(11) 114.2(5) . . . yes
S(10) C(8) S(14) 123.1(8) . . . yes
S(11) C(8) S(14) 122.6(7) . . . yes
S(12) C(9) S(13) 113.9(5) . . . yes
S(12) C(9) S(15) 124.1(8) . . . yes
S(13) C(9) S(15) 122.1(8) . . . yes
S(16) C(10) S(20) 122.9(8) . . . yes
S(16) C(10) C(11) 120.9(7) . . . yes
S(20) C(10) C(11) 116.2(7) . . . yes
S(17) C(11) S(21) 123.1(8) . . . yes
S(17) C(11) C(10) 121.2(7) . . . yes
S(21) C(11) C(10) 115.7(7) . . . yes
S(18) C(12) S(22) 122.7(7) . . . yes
S(18) C(12) C(13) 121.0(7) . . . yes
S(22) C(12) C(13) 116.3(7) . . . yes
S(19) C(13) S(23) 123.2(7) . . . yes
S(19) C(13) C(12) 120.9(7) . . . yes
S(23) C(13) C(12) 115.9(7) . . . yes
S(20) C(14) S(21) 114.0(5) . . . yes
S(20) C(14) S(24) 122.9(8) . . . yes
S(21) C(14) S(24) 123.1(8) . . . yes
S(22) C(15) S(23) 114.0(5) . . . yes
S(22) C(15) S(25) 123.2(8) . . . yes
S(23) C(15) S(25) 122.8(8) . . . yes
S(26) C(16) S(28) 121.2(8) . . . yes
S(26) C(16) C(17) 123.3(8) . . . yes
S(28) C(16) C(17) 115.4(7) . . . yes
S(27) C(17) S(29) 121.5(7) . . . yes
S(27) C(17) C(16) 120.4(7) . . . yes
S(29) C(17) C(16) 118.0(8) . . . yes
S(28) C(18) S(29) 113.7(5) . . . yes
S(28) C(18) S(30) 123.2(8) . . . yes
S(29) C(18) S(30) 123.1(7) . . . yes
O(1) C(22) C(23) 122(2) . . . yes
O(1) C(22) C(24) 123(2) . . . yes
C(23) C(22) C(24) 113(2) . . . yes

loop_
_geom_bond_atom_site_label_1
_geom_bond_atom_site_label_2
_geom_bond_distance
_geom_bond_site_symmetry_1
_geom_bond_site_symmetry_2
_geom_bond_publ_flag
Te(1) C(19) 2.13(2) . . yes
Te(1) C(20) 2.07(1) . . yes
Te(1) C(21) 2.11(2) . . yes
Ni(1) S(1) 2.175(3) . . yes
Ni(1) S(1) 2.175(3) . 3_555 yes
Ni(1) S(2) 2.175(3) . . yes
Ni(1) S(2) 2.175(3) . 3_555 yes
Ni(2) S(6) 2.155(3) . . yes
Ni(2) S(7) 2.158(3) . . yes
Ni(2) S(8) 2.168(3) . . yes
Ni(2) S(9) 2.164(3) . . yes
Ni(3) S(16) 2.157(3) . . yes
Ni(3) S(17) 2.175(3) . . yes
Ni(3) S(18) 2.164(3) . . yes
Ni(3) S(19) 2.157(3) . . yes
Ni(4) S(26) 2.166(3) . . yes
Ni(4) S(26) 2.166(3) . 3_566 yes
Ni(4) S(27) 2.178(3) . . yes
Ni(4) S(27) 2.178(3) . 3_566 yes
S(1) C(1) 1.74(1) . . yes
S(2) C(2) 1.72(1) . . yes
S(3) C(1) 1.757(10) . . yes
S(3) C(3) 1.74(1) . . yes
S(4) C(2) 1.757(10) . . yes
S(4) C(3) 1.75(1) . . yes
S(5) C(3) 1.650(10) . . yes
S(6) C(4) 1.696(9) . . yes
S(7) C(5) 1.703(10) . . yes
S(8) C(6) 1.70(1) . . yes
S(9) C(7) 1.72(1) . . yes
S(10) C(4) 1.727(10) . . yes
S(10) C(8) 1.75(1) . . yes
S(11) C(5) 1.740(9) . . yes
S(11) C(8) 1.74(1) . . yes
S(12) C(6) 1.747(10) . . yes
S(12) C(9) 1.73(1) . . yes
S(13) C(7) 1.76(1) . . yes
S(13) C(9) 1.76(1) . . yes
S(14) C(8) 1.643(9) . . yes
S(15) C(9) 1.639(10) . . yes
S(16) C(10) 1.71(1) . . yes
S(17) C(11) 1.69(1) . . yes
S(18) C(12) 1.693(10) . . yes
S(19) C(13) 1.696(10) . . yes
S(20) C(10) 1.74(1) . . yes
S(20) C(14) 1.75(1) . . yes
S(21) C(11) 1.75(1) . . yes
S(21) C(14) 1.73(1) . . yes
S(22) C(12) 1.755(10) . . yes
S(22) C(15) 1.74(1) . . yes
S(23) C(13) 1.743(10) . . yes
S(23) C(15) 1.75(1) . . yes
S(24) C(14) 1.640(10) . . yes
S(25) C(15) 1.636(9) . . yes
S(26) C(16) 1.72(1) . . yes
S(27) C(17) 1.74(1) . . yes
S(28) C(16) 1.76(1) . . yes
S(28) C(18) 1.72(1) . . yes
S(29) C(17) 1.750(10) . . yes
S(29) C(18) 1.75(1) . . yes
S(30) C(18) 1.658(10) . . yes
O(1) C(22) 1.18(2) . . yes
C(1) C(2) 1.33(2) . . yes
C(4) C(5) 1.41(2) . . yes
C(6) C(7) 1.38(2) . . yes
C(10) C(11) 1.39(2) . . yes
C(12) C(13) 1.39(2) . . yes
C(16) C(17) 1.33(2) . . yes
C(22) C(23) 1.37(2) . . yes
C(22) C(24) 1.47(3) . . yes

loop_
_geom_contact_atom_site_label_1
_geom_contact_atom_site_label_2
_geom_contact_distance
_geom_contact_site_symmetry_1
_geom_contact_site_symmetry_2
_geom_contact_publ_flag
Te(1) S(5) 3.434(4) . . ?
Te(1) S(30) 3.446(4) . 2_545 ?
S(2) S(18) 3.541(4) . 1_554 ?
S(4) S(16) 3.567(4) . 1_554 ?
S(6) S(26) 3.559(4) . 3_566 ?
S(6) S(19) 3.562(4) . . ?
S(7) S(18) 3.563(4) . 1_554 ?
S(8) S(28) 3.573(4) . 3_566 ?
S(11) C(3) 3.58(1) . . ?
S(14) C(21) 3.55(2) . 2_555 ?
S(15) S(24) 3.299(4) . 4_454 ?
S(23) C(18) 3.58(1) . 3_566 ?
S(25) C(19) 3.56(2) . 3_556 ?
O(1) C(19) 3.31(2) . . ?
O(1) C(21) 3.31(2) . . ?
O(1) C(20) 3.35(2) . 2_545 ?
C(1) C(5) 3.56(1) . . ?
C(2) C(7) 3.57(1) . 3_555 ?
C(13) C(17) 3.55(1) . 3_566 ?

loop_
_geom_torsion_atom_site_label_1
_geom_torsion_atom_site_label_2
_geom_torsion_atom_site_label_3
_geom_torsion_atom_site_label_4
_geom_torsion
_geom_torsion_site_symmetry_1
_geom_torsion_site_symmetry_2
_geom_torsion_site_symmetry_3
_geom_torsion_site_symmetry_4
_geom_torsion_publ_flag
Ni(1) S(1) C(1) S(3) 176.3(5) . . . . yes
Ni(1) S(1) C(1) C(2) -1.4(10) . . . . yes
Ni(1) S(1) C(1) S(3) -176.3(5) . 3_555 3_555 3_555 yes
Ni(1) S(1) C(1) C(2) 1.4(10) . 3_555 3_555 3_555 yes
Ni(1) S(2) C(2) S(4) -178.8(5) . . . . yes
Ni(1) S(2) C(2) C(1) 0.4(10) . . . . yes
Ni(1) S(2) C(2) S(4) 178.8(5) . 3_555 3_555 3_555 yes
Ni(1) S(2) C(2) C(1) -0.4(10) . 3_555 3_555 3_555 yes
Ni(2) S(6) C(4) S(10) 179.2(5) . . . . yes
Ni(2) S(6) C(4) C(5) -0.6(9) . . . . yes
Ni(2) S(7) C(5) S(11) -179.3(5) . . . . yes
Ni(2) S(7) C(5) C(4) -0.9(9) . . . . yes
Ni(2) S(8) C(6) S(12) 178.9(5) . . . . yes
Ni(2) S(8) C(6) C(7) 0.4(9) . . . . yes
Ni(2) S(9) C(7) S(13) -179.6(5) . . . . yes
Ni(2) S(9) C(7) C(6) 1.1(9) . . . . yes
Ni(3) S(16) C(10) S(20) 178.8(5) . . . . yes
Ni(3) S(16) C(10) C(11) -0.5(9) . . . . yes
Ni(3) S(17) C(11) S(21) -178.9(5) . . . . yes
Ni(3) S(17) C(11) C(10) -0.4(9) . . . . yes
Ni(3) S(18) C(12) S(22) 179.3(5) . . . . yes
Ni(3) S(18) C(12) C(13) 0.1(9) . . . . yes
Ni(3) S(19) C(13) S(23) -179.5(5) . . . . yes
Ni(3) S(19) C(13) C(12) -0.4(9) . . . . yes
Ni(4) S(26) C(16) S(28) 179.3(5) . . . . yes
Ni(4) S(26) C(16) C(17) -1(1) . . . . yes
Ni(4) S(26) C(16) S(28) -179.3(5) . 3_566 3_566 3_566 yes
Ni(4) S(26) C(16) C(17) 1(1) . 3_566 3_566 3_566 yes
Ni(4) S(27) C(17) S(29) -176.8(5) . . . . yes
Ni(4) S(27) C(17) C(16) 1.5(10) . . . . yes
Ni(4) S(27) C(17) S(29) 176.8(5) . 3_566 3_566 3_566 yes
Ni(4) S(27) C(17) C(16) -1.5(10) . 3_566 3_566 3_566 yes
S(1) Ni(1) S(2) C(2) -1.0(4) . . . . yes
S(1) Ni(1) S(2) C(2) -179.0(4) . . 3_555 3_555 yes
S(1) C(1) S(3) C(3) -178.4(6) . . . . yes
S(1) C(1) C(2) S(2) 0(1) . . . . yes
S(1) C(1) C(2) S(4) 180.0(5) . . . . yes
S(2) Ni(1) S(1) C(1) 1.3(3) . . . . yes
S(2) Ni(1) S(1) C(1) 178.7(3) . . 3_555 3_555 yes
S(2) C(2) S(4) C(3) 176.7(6) . . . . yes
S(2) C(2) C(1) S(3) -177.1(5) . . . . yes
S(3) C(1) C(2) S(4) 2(1) . . . . yes
S(3) C(3) S(4) C(2) 2.0(6) . . . . yes
S(4) C(3) S(3) C(1) -1.2(7) . . . . yes
S(5) C(3) S(3) C(1) 176.0(7) . . . . yes
S(5) C(3) S(4) C(2) -175.3(7) . . . . yes
S(6) Ni(2) S(7) C(5) 0.4(3) . . . . yes
S(6) Ni(2) S(8) C(6) 178.5(4) . . . . yes
S(6) Ni(2) S(9) C(7) -103(3) . . . . yes
S(6) C(4) S(10) C(8) -179.9(6) . . . . yes
S(6) C(4) C(5) S(7) 1(1) . . . . yes
S(6) C(4) C(5) S(11) 179.5(5) . . . . yes
S(7) Ni(2) S(6) C(4) 0.0(3) . . . . yes
S(7) Ni(2) S(8) C(6) -100(13) . . . . yes
S(7) Ni(2) S(9) C(7) 178.9(3) . . . . yes
S(7) C(5) S(11) C(8) 178.9(6) . . . . yes
S(7) C(5) C(4) S(10) -178.7(5) . . . . yes
S(8) Ni(2) S(6) C(4) 179.4(3) . . . . yes
S(8) Ni(2) S(7) C(5) -80(13) . . . . yes
S(8) Ni(2) S(9) C(7) -0.6(4) . . . . yes
S(8) C(6) S(12) C(9) -178.5(7) . . . . yes
S(8) C(6) C(7) S(9) -1(1) . . . . yes
S(8) C(6) C(7) S(13) 179.6(5) . . . . yes
S(9) Ni(2) S(6) C(4) -77(3) . . . . yes
S(9) Ni(2) S(7) C(5) 178.8(3) . . . . yes
S(9) Ni(2) S(8) C(6) 0.2(4) . . . . yes
S(9) C(7) S(13) C(9) 179.2(6) . . . . yes
S(9) C(7) C(6) S(12) -179.7(5) . . . . yes
S(10) C(4) C(5) S(11) 0(1) . . . . yes
S(10) C(8) S(11) C(5) -0.6(6) . . . . yes
S(11) C(8) S(10) C(4) 0.5(6) . . . . yes
S(12) C(6) C(7) S(13) 1(1) . . . . yes
S(12) C(9) S(13) C(7) 1.5(7) . . . . yes
S(13) C(9) S(12) C(6) -1.1(7) . . . . yes
S(14) C(8) S(10) C(4) -179.7(6) . . . . yes
S(14) C(8) S(11) C(5) 179.6(6) . . . . yes
S(15) C(9) S(12) C(6) -179.7(7) . . . . yes
S(15) C(9) S(13) C(7) -179.9(7) . . . . yes
S(16) Ni(3) S(17) C(11) 0.1(4) . . . . yes
S(16) Ni(3) S(18) C(12) 179.2(4) . . . . yes
S(16) Ni(3) S(19) C(13) -99(13) . . . . yes
S(16) C(10) S(20) C(14) -179.5(7) . . . . yes
S(16) C(10) C(11) S(17) 0(1) . . . . yes
S(16) C(10) C(11) S(21) 179.3(5) . . . . yes
S(17) Ni(3) S(16) C(10) 0.2(4) . . . . yes
S(17) Ni(3) S(18) C(12) -77(3) . . . . yes
S(17) Ni(3) S(19) C(13) 178.6(3) . . . . yes
S(17) C(11) S(21) C(14) 178.9(6) . . . . yes
S(17) C(11) C(10) S(20) -178.7(5) . . . . yes
S(18) Ni(3) S(16) C(10) 178.5(4) . . . . yes
S(18) Ni(3) S(17) C(11) -103(3) . . . . yes
S(18) Ni(3) S(19) C(13) 0.4(3) . . . . yes
S(18) C(12) S(22) C(15) -179.9(6) . . . . yes
S(18) C(12) C(13) S(19) 0(1) . . . . yes
S(18) C(12) C(13) S(23) 179.4(5) . . . . yes
S(19) Ni(3) S(16) C(10) -81(13) . . . . yes
S(19) Ni(3) S(17) C(11) 179.5(4) . . . . yes
S(19) Ni(3) S(18) C(12) -0.3(4) . . . . yes
S(19) C(13) S(23) C(15) 179.6(6) . . . . yes
S(19) C(13) C(12) S(22) -179.0(5) . . . . yes
S(20) C(10) C(11) S(21) 0(1) . . . . yes
S(20) C(14) S(21) C(11) -0.4(7) . . . . yes
S(21) C(14) S(20) C(10) 0.4(7) . . . . yes
S(22) C(12) C(13) S(23) 0(1) . . . . yes
S(22) C(15) S(23) C(13) -0.9(6) . . . . yes
S(23) C(15) S(22) C(12) 1.0(7) . . . . yes
S(24) C(14) S(20) C(10) 178.8(7) . . . . yes
S(24) C(14) S(21) C(11) -178.9(7) . . . . yes
S(25) C(15) S(22) C(12) 179.8(7) . . . . yes
S(25) C(15) S(23) C(13) -179.7(7) . . . . yes
S(26) Ni(4) S(27) C(17) -1.8(3) . . . . yes
S(26) Ni(4) S(27) C(17) -178.2(3) . . 3_566 3_566 yes
S(26) C(16) S(28) C(18) -177.5(7) . . . . yes
S(26) C(16) C(17) S(27) 0(1) . . . . yes
S(26) C(16) C(17) S(29) 178.2(5) . . . . yes
S(27) Ni(4) S(26) C(16) 1.7(4) . . . . yes
S(27) Ni(4) S(26) C(16) 178.3(4) . . 3_566 3_566 yes
S(27) C(17) S(29) C(18) 178.7(6) . . . . yes
S(27) C(17) C(16) S(28) 179.3(5) . . . . yes
S(28) C(16) C(17) S(29) -2(1) . . . . yes
S(28) C(18) S(29) C(17) 1.8(7) . . . . yes
S(29) C(18) S(28) C(16) -2.9(7) . . . . yes
S(30) C(18) S(28) C(16) 175.1(7) . . . . yes
S(30) C(18) S(29) C(17) -176.1(7) . . . . yes
C(1) C(2) S(4) C(3) -2.6(9) . . . . yes
C(2) C(1) S(3) C(3) -0.6(10) . . . . yes
C(4) C(5) S(11) C(8) 0.5(8) . . . . yes
C(5) C(4) S(10) C(8) -0.2(9) . . . . yes
C(6) C(7) S(13) C(9) -1.5(9) . . . . yes
C(7) C(6) S(12) C(9) 0.0(9) . . . . yes
C(10) C(11) S(21) C(14) 0.3(9) . . . . yes
C(11) C(10) S(20) C(14) -0.2(9) . . . . yes
C(12) C(13) S(23) C(15) 0.5(9) . . . . yes
C(13) C(12) S(22) C(15) -0.7(9) . . . . yes
C(16) C(17) S(29) C(18) 0.4(10) . . . . yes
C(17) C(16) S(28) C(18) 3.2(9) . . . . yes
C(17) C(16) S(28) C(18) 3.2(9) . . . . yes
